data_7117128
loop_
_publ_author_name
'M. Pandeeswar'
'Harshavardhan Khare'
'Suryanarayanarao Ramakumar'
'T. Govindaraju'

_publ_section_title
;
 Crystallographic insight-guided nanoarchitectonics and conductivity
 modulation of an n-type organic semiconductor through peptide conjugation
;
_journal_name_full Chem.Commun.
_journal_page_first 8315
_journal_paper_doi 10.1039/C5cc01996F
_journal_volume 51
_journal_year 2015
_chemical_absolute_configuration rm
_chemical_formula_moiety 'C28 H28 N4 O10'
_chemical_formula_sum 'C28 H28 N4 O10'
_chemical_formula_weight 580.54
_chemical_name_systematic
;
 ?
;
_space_group_crystal_system orthorhombic
_space_group_IT_number 19
_space_group_name_Hall 'P 2ac 2ab'
_space_group_name_H-M_alt 'P 21 21 21'
_symmetry_space_group_name_Hall 'P 2ac 2ab'
_symmetry_space_group_name_H-M 'P 21 21 21'
_atom_sites_solution_hydrogens geom
_audit_creation_method SHELXL-2013
_audit_update_record
;
2014-07-24 deposited with the CCDC.
2015-04-01 downloaded from the CCDC.
;
_cell_angle_alpha 90
_cell_angle_beta 90
_cell_angle_gamma 90
_cell_formula_units_Z 4
_cell_length_a 9.942(5)
_cell_length_b 14.412(5)
_cell_length_c 18.805(5)
_cell_measurement_reflns_used 1704
_cell_measurement_temperature 100(2)
_cell_measurement_theta_max 21.312
_cell_measurement_theta_min 2.489
_cell_volume 2694.5(18)
_computing_cell_refinement 'SAINTPLUS (BRUKER-AXS)'
_computing_data_collection 'KAPPA APEX II (BRUKER-AXS)'
_computing_data_reduction 'SAINTPLUS (BRUKER-AXS)'
_computing_structure_refinement 'SHELXL-2013 (Sheldrick, 2013)'
_computing_structure_solution
'SIR92 (Altomare A., Cascarano G., Giacovazzo C. and Guagliardi A. (1993). J. Appl. Cryst. 26, 343-350)'
_diffrn_ambient_temperature 100(2)
_diffrn_measured_fraction_theta_full 0.398
_diffrn_measured_fraction_theta_max 0.999
_diffrn_radiation_type MoK\a
_diffrn_radiation_wavelength 0.71073
_diffrn_reflns_av_R_equivalents 0.0696
_diffrn_reflns_av_unetI/netI 0.0529
_diffrn_reflns_Laue_measured_fraction_full 0.398
_diffrn_reflns_Laue_measured_fraction_max 0.999
_diffrn_reflns_limit_h_max 8
_diffrn_reflns_limit_h_min -8
_diffrn_reflns_limit_k_max 12
_diffrn_reflns_limit_k_min -12
_diffrn_reflns_limit_l_max 16
_diffrn_reflns_limit_l_min -16
_diffrn_reflns_number 8117
_diffrn_reflns_point_group_measured_fraction_full 0.383
_diffrn_reflns_point_group_measured_fraction_max 0.999
_diffrn_reflns_theta_full 25.242
_diffrn_reflns_theta_max 17.996
_diffrn_reflns_theta_min 1.780
_exptl_absorpt_coefficient_mu 0.110
_exptl_absorpt_correction_T_max 0.7447
_exptl_absorpt_correction_T_min 0.6028
_exptl_absorpt_correction_type multi-scan
_exptl_absorpt_process_details 'SADABS (Bruker, 2008)'
_exptl_crystal_colour colorless
_exptl_crystal_density_diffrn 1.431
_exptl_crystal_description plate
_exptl_crystal_F_000 1216
_exptl_crystal_recrystallization_method 'Re-crystallisation from solvent: DMSO'
_exptl_crystal_size_max 0.600
_exptl_crystal_size_mid 0.300
_exptl_crystal_size_min 0.020
_refine_diff_density_max 0.460
_refine_diff_density_min -0.356
_refine_diff_density_rms 0.083
_refine_ls_abs_structure_details
;
 Flack x determined using 586 quotients [(I+)-(I-)]/[(I+)+(I-)]
 (Parsons and Flack (2004), Acta Cryst. A60, s61).
;
_refine_ls_abs_structure_Flack -1.8(10)
_refine_ls_extinction_coef .
_refine_ls_extinction_method none
_refine_ls_goodness_of_fit_ref 1.041
_refine_ls_hydrogen_treatment constr
_refine_ls_matrix_type full
_refine_ls_number_parameters 194
_refine_ls_number_reflns 1864
_refine_ls_number_restraints 0
_refine_ls_restrained_S_all 1.041
_refine_ls_R_factor_all 0.0939
_refine_ls_R_factor_gt 0.0768
_refine_ls_shift/su_max 0.000
_refine_ls_shift/su_mean 0.000
_refine_ls_structure_factor_coef Fsqd
_refine_ls_weighting_details
;
 w=1/[\s^2^(Fo^2^)+(0.0907P)^2^+18.1835P]
 where P=(Fo^2^+2Fc^2^)/3
;
_refine_ls_weighting_scheme calc
_refine_ls_wR_factor_gt 0.1848
_refine_ls_wR_factor_ref 0.2021
_reflns_Friedel_coverage 0.693
_reflns_Friedel_fraction_full 0.362
_reflns_Friedel_fraction_max 1.000
_reflns_number_gt 1559
_reflns_number_total 1864
_reflns_threshold_expression 'I > 2\s(I)'
_cod_data_source_file c5cc01996f2.cif
_cod_data_source_block tgmp73
_cod_database_code 7117128
_shelx_space_group_comment
;
The symmetry employed for this shelxl refinement is uniquely defined
by the following loop, which should always be used as a source of
symmetry information in preference to the above space-group names.
They are only intended as comments.
;
_shelxl_version_number 2013-2

loop_
_space_group_symop_operation_xyz
'x, y, z'
'-x+1/2, -y, z+1/2'
'x+1/2, -y+1/2, -z'
'-x, y+1/2, -z+1/2'

loop_
_atom_site_label
_atom_site_type_symbol
_atom_site_fract_x
_atom_site_fract_y
_atom_site_fract_z
_atom_site_U_iso_or_equiv
_atom_site_adp_type
_atom_site_occupancy
_atom_site_site_symmetry_order
_atom_site_calc_flag
_atom_site_refinement_flags_posn
_atom_site_refinement_flags_adp
_atom_site_refinement_flags_occupancy
_atom_site_disorder_assembly
_atom_site_disorder_group
O1 O 0.5599(10) 0.7170(6) 0.6476(6) 0.026(3) Uani 1 1 d . . . . .
O2 O 0.3976(10) 0.3384(6) 0.6422(6) 0.030(3) Uani 1 1 d . . . . .
O3 O 1.3159(10) -0.0046(7) 0.8225(5) 0.027(3) Uiso 1 1 d . . . . .
O4 O 0.1814(10) 0.5413(7) 0.6570(5) 0.028(3) Uiso 1 1 d . . . . .
O5 O 1.0881(11) 0.2341(7) 0.8814(6) 0.035(3) Uani 1 1 d . . . . .
O6 O 0.5176(10) 0.7341(7) 0.5328(5) 0.031(3) Uiso 1 1 d . . . . .
O7 O 0.4839(10) 0.4809(7) 0.8511(6) 0.034(3) Uani 1 1 d . . . . .
O8 O 0.9901(11) 0.0704(7) 0.6836(6) 0.039(3) Uani 1 1 d . . . . .
N9 N 0.4413(11) 0.4071(8) 0.7472(6) 0.020(3) Uiso 1 1 d . . . . .
N10 N 0.4070(13) 0.5593(9) 0.6521(6) 0.026(3) Uiso 1 1 d . . . . .
H10 H 0.4867 0.5477 0.6704 0.031 Uiso 1 1 calc R U . . .
O11 O 1.2597(12) 0.0095(8) 0.9798(6) 0.046(3) Uiso 1 1 d . . . . .
N12 N 1.0986(13) -0.0018(9) 0.8557(6) 0.029(4) Uiso 1 1 d . . . . .
H12 H 1.0189 0.0242 0.8517 0.035 Uiso 1 1 calc R U . . .
O13 O 1.2812(12) -0.1482(8) 0.9744(6) 0.044(3) Uiso 1 1 d . . . . .
C14 C 0.8018(15) 0.2548(11) 0.7677(7) 0.021(4) Uiso 1 1 d . . . . .
N15 N 1.0475(13) 0.1625(9) 0.7784(6) 0.025(4) Uiso 1 1 d . . . . .
C16 C 0.5977(15) 0.2897(10) 0.7016(8) 0.017(4) Uiso 1 1 d . . . . .
C17 C 0.8331(16) 0.1904(11) 0.7165(8) 0.028(5) Uiso 1 1 d . . . . .
C18 C 0.4678(17) 0.3485(11) 0.6940(9) 0.023(4) Uiso 1 1 d . . . . .
C19 C 0.3965(16) 0.6196(10) 0.5917(7) 0.026(4) Uiso 1 1 d . . . . .
H19 H 0.3066 0.6506 0.5945 0.031 Uiso 1 1 calc R U . . .
C20 C 0.6777(15) 0.3065(10) 0.7592(7) 0.018(4) Uiso 1 1 d . . . . .
C21 C 1.2027(16) 0.0324(10) 0.8190(7) 0.022(4) Uiso 1 1 d . . . . .
C22 C 0.5027(17) 0.6960(10) 0.5943(9) 0.021(4) Uiso 1 1 d . . . . .
C23 C 1.0165(18) 0.2202(11) 0.8309(9) 0.028(4) Uiso 1 1 d . . . . .
C24 C 0.2969(16) 0.5199(10) 0.6816(7) 0.020(4) Uiso 1 1 d . . . . .
C25 C 0.6478(15) 0.3702(11) 0.8108(8) 0.022(4) Uiso 1 1 d . . . . .
C26 C 0.7295(16) 0.3850(11) 0.8680(8) 0.027(4) Uiso 1 1 d . . . . .
H26 H 0.7038 0.4290 0.9030 0.033 Uiso 1 1 calc R U . . .
C27 C 0.6281(16) 0.2227(10) 0.6528(8) 0.026(4) Uiso 1 1 d . . . . .
H27 H 0.5690 0.2098 0.6144 0.031 Uiso 1 1 calc R U . . .
C28 C 0.1878(17) 0.3899(11) 0.7509(8) 0.038(5) Uiso 1 1 d . . . . .
H28A H 0.2012 0.3511 0.7931 0.057 Uiso 1 1 calc R U . . .
H28B H 0.1820 0.3504 0.7086 0.057 Uiso 1 1 calc R U . . .
H28C H 0.1044 0.4255 0.7560 0.057 Uiso 1 1 calc R U . . .
C29 C 0.3081(15) 0.4577(10) 0.7429(7) 0.022(4) Uiso 1 1 d . . . . .
H29 H 0.3050 0.4987 0.7858 0.027 Uiso 1 1 calc R U . . .
C30 C 0.5196(17) 0.4251(13) 0.8062(8) 0.028(4) Uiso 1 1 d . . . . .
C31 C 1.1891(16) 0.1231(11) 0.7801(8) 0.027(4) Uiso 1 1 d . . . . .
H31 H 1.2393 0.1678 0.8110 0.033 Uiso 1 1 calc R U . . .
C32 C 0.8835(17) 0.2733(11) 0.8243(8) 0.028(4) Uiso 1 1 d . . . . .
C33 C 1.2234(18) -0.0652(14) 0.9528(9) 0.046(5) Uiso 1 1 d . . . . .
C34 C 1.2626(16) 0.1267(11) 0.7121(8) 0.030(4) Uiso 1 1 d . . . . .
H34A H 1.2509 0.1880 0.6905 0.046 Uiso 1 1 calc R U . . .
H34B H 1.2272 0.0791 0.6800 0.046 Uiso 1 1 calc R U . . .
H34C H 1.3584 0.1154 0.7207 0.046 Uiso 1 1 calc R U . . .
C35 C 0.6172(17) 0.8108(12) 0.5292(9) 0.039(5) Uiso 1 1 d . . . . .
H35A H 0.6213 0.8350 0.4806 0.058 Uiso 1 1 calc R U . . .
H35B H 0.7060 0.7874 0.5431 0.058 Uiso 1 1 calc R U . . .
H35C H 0.5902 0.8605 0.5617 0.058 Uiso 1 1 calc R U . . .
C36 C 0.7512(17) 0.1725(11) 0.6611(8) 0.034(5) Uiso 1 1 d . . . . .
H36 H 0.7752 0.1264 0.6274 0.041 Uiso 1 1 calc R U . . .
C37 C 0.3984(17) 0.5623(12) 0.5225(8) 0.040(5) Uiso 1 1 d . . . . .
H37A H 0.3268 0.5156 0.5241 0.060 Uiso 1 1 calc R U . . .
H37B H 0.4857 0.5313 0.5177 0.060 Uiso 1 1 calc R U . . .
H37C H 0.3840 0.6035 0.4818 0.060 Uiso 1 1 calc R U . . .
C38 C 0.9642(17) 0.1342(13) 0.7242(9) 0.035(5) Uiso 1 1 d . . . . .
C39 C 1.1156(16) -0.0804(12) 0.9017(8) 0.032(5) Uiso 1 1 d . . . . .
H39 H 1.1347 -0.1372 0.8728 0.038 Uiso 1 1 calc R U . . .
C40 C 0.8505(16) 0.3361(11) 0.8760(8) 0.027(5) Uiso 1 1 d . . . . .
H40 H 0.9075 0.3463 0.9157 0.033 Uiso 1 1 calc R U . . .
C41 C 1.388(2) -0.1445(14) 1.0266(10) 0.058(6) Uiso 1 1 d . . . . .
H41A H 1.4203 -0.2075 1.0365 0.086 Uiso 1 1 calc R U . . .
H41B H 1.3544 -0.1164 1.0705 0.086 Uiso 1 1 calc R U . . .
H41C H 1.4627 -0.1070 1.0080 0.086 Uiso 1 1 calc R U . . .
C42 C 0.987(2) -0.0954(14) 0.9471(10) 0.064(6) Uiso 1 1 d . . . . .
H42A H 0.9100 -0.1057 0.9157 0.097 Uiso 1 1 calc R U . . .
H42B H 0.9710 -0.0404 0.9765 0.097 Uiso 1 1 calc R U . . .
H42C H 0.9995 -0.1497 0.9778 0.097 Uiso 1 1 calc R U . . .

loop_
_atom_site_aniso_label
_atom_site_aniso_U_11
_atom_site_aniso_U_22
_atom_site_aniso_U_33
_atom_site_aniso_U_23
_atom_site_aniso_U_13
_atom_site_aniso_U_12
O1 0.020(6) 0.012(6) 0.048(8) 0.010(5) 0.002(6) 0.003(5)
O2 0.022(7) 0.008(6) 0.061(8) -0.004(6) -0.003(7) -0.003(5)
O5 0.027(7) 0.018(7) 0.060(8) 0.010(6) -0.008(7) -0.001(6)
O7 0.027(7) 0.015(6) 0.061(7) -0.003(6) 0.010(6) -0.002(6)
O8 0.030(7) 0.012(6) 0.076(8) -0.004(7) 0.006(6) -0.004(6)

loop_
_atom_type_symbol
_atom_type_description
_atom_type_scat_dispersion_real
_atom_type_scat_dispersion_imag
_atom_type_scat_source
C C 0.0033 0.0016 'International Tables Vol C Tables 4.2.6.8 and 6.1.1.4'
H H 0.0000 0.0000 'International Tables Vol C Tables 4.2.6.8 and 6.1.1.4'
N N 0.0061 0.0033 'International Tables Vol C Tables 4.2.6.8 and 6.1.1.4'
O O 0.0106 0.0060 'International Tables Vol C Tables 4.2.6.8 and 6.1.1.4'

loop_
_geom_angle_atom_site_label_1
_geom_angle_atom_site_label_2
_geom_angle_atom_site_label_3
_geom_angle
_geom_angle_site_symmetry_1
_geom_angle_site_symmetry_3
C22 O6 C35 115.7(12) . .
C18 N9 C30 127.6(14) . .
C18 N9 C29 115.9(12) . .
C30 N9 C29 116.4(12) . .
C24 N10 C19 121.3(13) . .
C24 N10 H10 119.3 . .
C19 N10 H10 119.3 . .
C21 N12 C39 120.7(13) . .
C21 N12 H12 119.6 . .
C39 N12 H12 119.6 . .
C33 O13 C41 118.2(14) . .
C32 C14 C17 122.9(14) . .
C32 C14 C20 119.4(13) . .
C17 C14 C20 117.6(13) . .
C23 N15 C38 126.7(15) . .
C23 N15 C31 115.7(13) . .
C38 N15 C31 117.6(13) . .
C27 C16 C20 122.0(14) . .
C27 C16 C18 120.6(14) . .
C20 C16 C18 117.4(13) . .
C36 C17 C14 122.3(15) . .
C36 C17 C38 118.9(14) . .
C14 C17 C38 118.8(14) . .
O2 C18 N9 124.5(15) . .
O2 C18 C16 119.3(13) . .
N9 C18 C16 116.2(14) . .
N10 C19 C22 111.2(12) . .
N10 C19 C37 110.1(12) . .
C22 C19 C37 113.9(13) . .
N10 C19 H19 107.1 . .
C22 C19 H19 107.1 . .
C37 C19 H19 107.1 . .
C25 C20 C16 123.7(14) . .
C25 C20 C14 116.9(13) . .
C16 C20 C14 119.4(13) . .
O3 C21 N12 120.8(13) . .
O3 C21 C31 118.6(14) . .
N12 C21 C31 120.1(14) . .
O1 C22 O6 126.2(15) . .
O1 C22 C19 122.7(14) . .
O6 C22 C19 111.0(14) . .
O5 C23 N15 123.7(16) . .
O5 C23 C32 119.4(14) . .
N15 C23 C32 117.0(16) . .
O4 C24 N10 118.6(13) . .
O4 C24 C29 120.1(14) . .
N10 C24 C29 121.2(14) . .
C20 C25 C26 122.3(14) . .
C20 C25 C30 119.8(14) . .
C26 C25 C30 117.9(14) . .
C25 C26 C40 121.1(15) . .
C25 C26 H26 119.5 . .
C40 C26 H26 119.5 . .
C16 C27 C36 118.3(15) . .
C16 C27 H27 120.9 . .
C36 C27 H27 120.9 . .
C29 C28 H28A 109.5 . .
C29 C28 H28B 109.5 . .
H28A C28 H28B 109.5 . .
C29 C28 H28C 109.5 . .
H28A C28 H28C 109.5 . .
H28B C28 H28C 109.5 . .
C24 C29 N9 113.8(12) . .
C24 C29 C28 113.7(13) . .
N9 C29 C28 111.5(11) . .
C24 C29 H29 105.7 . .
N9 C29 H29 105.7 . .
C28 C29 H29 105.7 . .
O7 C30 N9 121.2(15) . .
O7 C30 C25 123.7(14) . .
N9 C30 C25 115.1(15) . .
C34 C31 C21 114.1(13) . .
C34 C31 N15 115.4(12) . .
C21 C31 N15 114.7(13) . .
C34 C31 H31 103.5 . .
C21 C31 H31 103.5 . .
N15 C31 H31 103.5 . .
C14 C32 C40 122.7(15) . .
C14 C32 C23 118.6(14) . .
C40 C32 C23 118.7(15) . .
O11 C33 O13 120.4(15) . .
O11 C33 C39 127.8(17) . .
O13 C33 C39 111.6(16) . .
C31 C34 H34A 109.5 . .
C31 C34 H34B 109.5 . .
H34A C34 H34B 109.5 . .
C31 C34 H34C 109.5 . .
H34A C34 H34C 109.5 . .
H34B C34 H34C 109.5 . .
O6 C35 H35A 109.5 . .
O6 C35 H35B 109.5 . .
H35A C35 H35B 109.5 . .
O6 C35 H35C 109.5 . .
H35A C35 H35C 109.5 . .
H35B C35 H35C 109.5 . .
C17 C36 C27 120.4(15) . .
C17 C36 H36 119.8 . .
C27 C36 H36 119.8 . .
C19 C37 H37A 109.5 . .
C19 C37 H37B 109.5 . .
H37A C37 H37B 109.5 . .
C19 C37 H37C 109.5 . .
H37A C37 H37C 109.5 . .
H37B C37 H37C 109.5 . .
O8 C38 N15 124.0(16) . .
O8 C38 C17 121.0(15) . .
N15 C38 C17 115.0(15) . .
N12 C39 C33 111.4(14) . .
N12 C39 C42 110.2(14) . .
C33 C39 C42 105.3(13) . .
N12 C39 H39 110.0 . .
C33 C39 H39 110.0 . .
C42 C39 H39 110.0 . .
C32 C40 C26 117.5(15) . .
C32 C40 H40 121.2 . .
C26 C40 H40 121.2 . .
O13 C41 H41A 109.5 . .
O13 C41 H41B 109.5 . .
H41A C41 H41B 109.5 . .
O13 C41 H41C 109.5 . .
H41A C41 H41C 109.5 . .
H41B C41 H41C 109.5 . .
C39 C42 H42A 109.5 . .
C39 C42 H42B 109.5 . .
H42A C42 H42B 109.5 . .
C39 C42 H42C 109.5 . .
H42A C42 H42C 109.5 . .
H42B C42 H42C 109.5 . .

loop_
_geom_bond_atom_site_label_1
_geom_bond_atom_site_label_2
_geom_bond_distance
_geom_bond_site_symmetry_2
O1 C22 1.192(17) .
O2 C18 1.207(17) .
O3 C21 1.248(16) .
O4 C24 1.276(16) .
O5 C23 1.204(18) .
O6 C22 1.290(17) .
O6 C35 1.485(19) .
O7 C30 1.220(18) .
O8 C38 1.222(19) .
N9 C18 1.334(18) .
N9 C30 1.379(18) .
N9 C29 1.514(18) .
N10 C24 1.351(18) .
N10 C19 1.434(18) .
N10 H10 0.8800 .
O11 C33 1.24(2) .
N12 C21 1.338(18) .
N12 C39 1.435(19) .
N12 H12 0.8800 .
O13 C33 1.39(2) .
O13 C41 1.45(2) .
C14 C32 1.37(2) .
C14 C17 1.37(2) .
C14 C20 1.45(2) .
N15 C23 1.325(19) .
N15 C38 1.376(19) .
N15 C31 1.519(19) .
C16 C27 1.36(2) .
C16 C20 1.367(19) .
C16 C18 1.55(2) .
C17 C36 1.35(2) .
C17 C38 1.54(2) .
C19 C22 1.53(2) .
C19 C37 1.54(2) .
C19 H19 1.0000 .
C20 C25 1.367(19) .
C21 C31 1.50(2) .
C23 C32 1.53(2) .
C24 C29 1.47(2) .
C25 C26 1.37(2) .
C25 C30 1.50(2) .
C26 C40 1.40(2) .
C26 H26 0.9500 .
C27 C36 1.43(2) .
C27 H27 0.9500 .
C28 C29 1.55(2) .
C28 H28A 0.9800 .
C28 H28B 0.9800 .
C28 H28C 0.9800 .
C29 H29 1.0000 .
C31 C34 1.47(2) .
C31 H31 1.0000 .
C32 C40 1.37(2) .
C33 C39 1.46(2) .
C34 H34A 0.9800 .
C34 H34B 0.9800 .
C34 H34C 0.9800 .
C35 H35A 0.9800 .
C35 H35B 0.9800 .
C35 H35C 0.9800 .
C36 H36 0.9500 .
C37 H37A 0.9800 .
C37 H37B 0.9800 .
C37 H37C 0.9800 .
C39 C42 1.55(2) .
C39 H39 1.0000 .
C40 H40 0.9500 .
C41 H41A 0.9800 .
C41 H41B 0.9800 .
C41 H41C 0.9800 .
C42 H42A 0.9800 .
C42 H42B 0.9800 .
C42 H42C 0.9800 .

loop_
_geom_torsion_atom_site_label_1
_geom_torsion_atom_site_label_2
_geom_torsion_atom_site_label_3
_geom_torsion_atom_site_label_4
_geom_torsion
_geom_torsion_site_symmetry_1
_geom_torsion_site_symmetry_2
_geom_torsion_site_symmetry_3
_geom_torsion_site_symmetry_4
C32 C14 C17 C36 179.7(15) . . . .
C20 C14 C17 C36 -2(2) . . . .
C32 C14 C17 C38 2(2) . . . .
C20 C14 C17 C38 -179.9(13) . . . .
C30 N9 C18 O2 -176.9(14) . . . .
C29 N9 C18 O2 5(2) . . . .
C30 N9 C18 C16 4(2) . . . .
C29 N9 C18 C16 -174.5(11) . . . .
C27 C16 C18 O2 -4(2) . . . .
C20 C16 C18 O2 176.8(14) . . . .
C27 C16 C18 N9 174.9(14) . . . .
C20 C16 C18 N9 -4(2) . . . .
C24 N10 C19 C22 146.3(13) . . . .
C24 N10 C19 C37 -86.6(17) . . . .
C27 C16 C20 C25 -177.1(14) . . . .
C18 C16 C20 C25 2(2) . . . .
C27 C16 C20 C14 3(2) . . . .
C18 C16 C20 C14 -178.6(13) . . . .
C32 C14 C20 C25 -2(2) . . . .
C17 C14 C20 C25 179.8(14) . . . .
C32 C14 C20 C16 178.3(14) . . . .
C17 C14 C20 C16 0(2) . . . .
C39 N12 C21 O3 2(2) . . . .
C39 N12 C21 C31 -170.5(13) . . . .
C35 O6 C22 O1 1(2) . . . .
C35 O6 C22 C19 179.0(11) . . . .
N10 C19 C22 O1 -19(2) . . . .
C37 C19 C22 O1 -143.9(15) . . . .
N10 C19 C22 O6 162.7(12) . . . .
C37 C19 C22 O6 37.7(18) . . . .
C38 N15 C23 O5 171.0(15) . . . .
C31 N15 C23 O5 -8(2) . . . .
C38 N15 C23 C32 -11(2) . . . .
C31 N15 C23 C32 170.3(12) . . . .
C19 N10 C24 O4 -4(2) . . . .
C19 N10 C24 C29 179.5(12) . . . .
C16 C20 C25 C26 179.6(14) . . . .
C14 C20 C25 C26 0(2) . . . .
C16 C20 C25 C30 1(2) . . . .
C14 C20 C25 C30 -178.9(13) . . . .
C20 C25 C26 C40 1(2) . . . .
C30 C25 C26 C40 179.9(14) . . . .
C20 C16 C27 C36 -3(2) . . . .
C18 C16 C27 C36 178.1(13) . . . .
O4 C24 C29 N9 155.5(13) . . . .
N10 C24 C29 N9 -27.7(18) . . . .
O4 C24 C29 C28 26.5(19) . . . .
N10 C24 C29 C28 -156.8(13) . . . .
C18 N9 C29 C24 -63.7(16) . . . .
C30 N9 C29 C24 117.7(14) . . . .
C18 N9 C29 C28 66.5(16) . . . .
C30 N9 C29 C28 -112.1(14) . . . .
C18 N9 C30 O7 179.7(14) . . . .
C29 N9 C30 O7 -2(2) . . . .
C18 N9 C30 C25 -1(2) . . . .
C29 N9 C30 C25 177.0(12) . . . .
C20 C25 C30 O7 177.6(14) . . . .
C26 C25 C30 O7 -1(2) . . . .
C20 C25 C30 N9 -1(2) . . . .
C26 C25 C30 N9 -179.9(13) . . . .
O3 C21 C31 C34 43.5(19) . . . .
N12 C21 C31 C34 -144.1(14) . . . .
O3 C21 C31 N15 179.7(12) . . . .
N12 C21 C31 N15 -8(2) . . . .
C23 N15 C31 C34 -132.7(14) . . . .
C38 N15 C31 C34 48.3(19) . . . .
C23 N15 C31 C21 91.6(16) . . . .
C38 N15 C31 C21 -87.4(16) . . . .
C17 C14 C32 C40 -178.6(15) . . . .
C20 C14 C32 C40 3(2) . . . .
C17 C14 C32 C23 0(2) . . . .
C20 C14 C32 C23 -177.9(13) . . . .
O5 C23 C32 C14 -178.1(15) . . . .
N15 C23 C32 C14 4(2) . . . .
O5 C23 C32 C40 1(2) . . . .
N15 C23 C32 C40 -177.5(14) . . . .
C41 O13 C33 O11 -3(2) . . . .
C41 O13 C33 C39 -178.7(13) . . . .
C14 C17 C36 C27 2(2) . . . .
C38 C17 C36 C27 179.4(14) . . . .
C16 C27 C36 C17 1(2) . . . .
C23 N15 C38 O8 -168.2(15) . . . .
C31 N15 C38 O8 11(2) . . . .
C23 N15 C38 C17 13(2) . . . .
C31 N15 C38 C17 -168.4(13) . . . .
C36 C17 C38 O8 -5(2) . . . .
C14 C17 C38 O8 173.2(15) . . . .
C36 C17 C38 N15 174.5(14) . . . .
C14 C17 C38 N15 -8(2) . . . .
C21 N12 C39 C33 54.0(18) . . . .
C21 N12 C39 C42 170.5(13) . . . .
O11 C33 C39 N12 31(2) . . . .
O13 C33 C39 N12 -153.0(13) . . . .
O11 C33 C39 C42 -88(2) . . . .
O13 C33 C39 C42 87.6(17) . . . .
C14 C32 C40 C26 -2(2) . . . .
C23 C32 C40 C26 178.9(13) . . . .
C25 C26 C40 C32 0(2) . . . .
